data_7033473
loop_
_publ_author_name
'Fernandes, Tiago A.'
'Sola\<rov\'a, Hana'
'C\'isa\<rov\'a, Ivana'
'Uhl\'ik, Filip'
'\<St\'icha, Martin'
'\<St\<epni\<cka, Petr'

_publ_section_title
;
 Synthesis of phosphinoferrocene amides and thioamides from carbamoyl
 chlorides and the structural chemistry of Group 11 metal complexes with
 these mixed-donor ligands.
;
_journal_issue 7
_journal_name_full 'Dalton transactions (Cambridge, England : 2003)'
_journal_page_first 3092
_journal_page_last 3108
_journal_paper_doi 10.1039/c4dt03279a
_journal_volume 44
_journal_year 2015
_chemical_formula_moiety 'C48 H44 Ag Fe2 N2 O2 P2, Cl O4, C H Cl3'
_chemical_formula_sum 'C49 H45 Ag Cl4 Fe2 N2 O6 P2'
_chemical_formula_weight 1181.18
_chemical_name_systematic
; 
 ? 
;
_space_group_IT_number 5
_symmetry_cell_setting monoclinic
_symmetry_space_group_name_Hall 'C 2y'
_symmetry_space_group_name_H-M 'C 1 2 1'
_atom_sites_solution_hydrogens mixed
_atom_sites_solution_primary direct
_atom_sites_solution_secondary difmap
_audit_creation_method SHELXL-97
_audit_update_record
;
2014-10-16 deposited with the CCDC.
2014-12-23 downloaded from the CCDC.
;
_cell_angle_alpha 90.00
_cell_angle_beta 91.9850(10)
_cell_angle_gamma 90.00
_cell_formula_units_Z 2
_cell_length_a 18.0426(3)
_cell_length_b 14.5715(2)
_cell_length_c 9.2242(2)
_cell_measurement_reflns_used 8073
_cell_measurement_temperature 150(2)
_cell_measurement_theta_max 27.46
_cell_measurement_theta_min 2.26
_cell_volume 2423.66(7)
_computing_cell_refinement 'SAINT V8.27B (Bruker AXS Inc., 2012)'
_computing_data_collection 'Bruker Instrument Service v2012.12.0.0'
_computing_data_reduction 'SAINT V8.27B (Bruker AXS Inc., 2012)'
_computing_molecular_graphics 'PLATON (Spek, 2003)'
_computing_publication_material 'PLATON (Spek, 2003)'
_computing_structure_refinement 'SHELXL-97 (Sheldrick, 2008)'
_computing_structure_solution 'SHELXS-97 (Sheldrick, 2008)'
_diffrn_ambient_temperature 150(2)
_diffrn_measured_fraction_theta_full 1.000
_diffrn_measured_fraction_theta_max 1.000
_diffrn_measurement_device_type 'Bruker APEX-II CCD'
_diffrn_measurement_method '\f and \w scans'
_diffrn_radiation_monochromator graphite
_diffrn_radiation_source 'fine-focus sealed tube'
_diffrn_radiation_type MoK\a
_diffrn_radiation_wavelength 0.71073
_diffrn_reflns_av_R_equivalents 0.0216
_diffrn_reflns_av_sigmaI/netI 0.0284
_diffrn_reflns_limit_h_max 23
_diffrn_reflns_limit_h_min -23
_diffrn_reflns_limit_k_max 18
_diffrn_reflns_limit_k_min -16
_diffrn_reflns_limit_l_max 11
_diffrn_reflns_limit_l_min -11
_diffrn_reflns_number 12514
_diffrn_reflns_theta_full 27.49
_diffrn_reflns_theta_max 27.49
_diffrn_reflns_theta_min 1.80
_exptl_absorpt_coefficient_mu 1.328
_exptl_absorpt_correction_T_max 0.856
_exptl_absorpt_correction_T_min 0.747
_exptl_absorpt_correction_type numerical
_exptl_absorpt_process_details 'SADABS V2012/1 (Bruker AXS Inc.)'
_exptl_crystal_colour orange
_exptl_crystal_density_diffrn 1.619
_exptl_crystal_density_method 'not measured'
_exptl_crystal_description prism
_exptl_crystal_F_000 1196
_exptl_crystal_size_max 0.23
_exptl_crystal_size_mid 0.18
_exptl_crystal_size_min 0.12
_refine_diff_density_max 0.767
_refine_diff_density_min -0.766
_refine_diff_density_rms 0.057
_refine_ls_abs_structure_details 'Flack H D (1983), Acta Cryst. A39, 876-881'
_refine_ls_abs_structure_Flack 0.045(13)
_refine_ls_extinction_method none
_refine_ls_goodness_of_fit_ref 1.020
_refine_ls_hydrogen_treatment constr
_refine_ls_matrix_type full
_refine_ls_number_parameters 330
_refine_ls_number_reflns 4906
_refine_ls_number_restraints 1
_refine_ls_restrained_S_all 1.019
_refine_ls_R_factor_all 0.0258
_refine_ls_R_factor_gt 0.0242
_refine_ls_shift/su_max 0.000
_refine_ls_shift/su_mean 0.000
_refine_ls_structure_factor_coef Fsqd
_refine_ls_weighting_details 'calc w=1/[\s^2^(Fo^2^)+(0.0236P)^2^+2.5686P] where P=(Fo^2^+2Fc^2^)/3'
_refine_ls_weighting_scheme calc
_refine_ls_wR_factor_gt 0.0529
_refine_ls_wR_factor_ref 0.0538
_reflns_number_gt 4751
_reflns_number_total 4906
_reflns_threshold_expression >2sigma(I)
_cod_data_source_file c4dt03279a2.cif
_cod_data_source_block tf20
_cod_depositor_comments 'Adding full bibliography for 7033464--7033475.cif.'
_cod_original_sg_symbol_H-M 'C 2'
_cod_database_code 7033473

loop_
_symmetry_equiv_pos_as_xyz
'x, y, z'
'-x, y, -z'
'x+1/2, y+1/2, z'
'-x+1/2, y+1/2, -z'

loop_
_atom_site_label
_atom_site_type_symbol
_atom_site_fract_x
_atom_site_fract_y
_atom_site_fract_z
_atom_site_U_iso_or_equiv
_atom_site_adp_type
_atom_site_occupancy
_atom_site_symmetry_multiplicity
_atom_site_calc_flag
_atom_site_refinement_flags
Ag Ag 0.0000 0.431311(12) 0.5000 0.01847(7) Uani 1 2 d S
Fe Fe 0.155460(19) 0.32573(3) 0.21028(4) 0.01945(9) Uani 1 1 d .
P P 0.12598(3) 0.48415(5) 0.46943(7) 0.01754(14) Uani 1 1 d .
O O -0.03991(10) 0.30174(14) 0.3436(2) 0.0290(5) Uani 1 1 d .
N N -0.02078(13) 0.15904(16) 0.2606(3) 0.0265(5) Uani 1 1 d .
H1N H -0.0011 0.1221 0.2002 0.032 Uiso 1 1 d R
C1 C 0.04975(14) 0.28222(19) 0.1637(3) 0.0203(5) Uani 1 1 d .
C2 C 0.10140(16) 0.2302(2) 0.0832(3) 0.0304(7) Uani 1 1 d .
H2 H 0.1082 0.1656 0.0876 0.036 Uiso 1 1 calc R
C3 C 0.14032(18) 0.2916(3) -0.0036(3) 0.0441(9) Uani 1 1 d .
H3 H 0.1783 0.2753 -0.0676 0.053 Uiso 1 1 calc R
C4 C 0.11391(19) 0.3811(3) 0.0198(3) 0.0438(9) Uani 1 1 d .
H4 H 0.1306 0.4352 -0.0263 0.053 Uiso 1 1 calc R
C5 C 0.05792(15) 0.3764(2) 0.1246(3) 0.0282(6) Uani 1 1 d .
H5 H 0.0309 0.4267 0.1617 0.034 Uiso 1 1 calc R
C6 C 0.18414(13) 0.39914(18) 0.3908(3) 0.0185(5) Uani 1 1 d .
C7 C 0.17825(14) 0.30356(18) 0.4243(3) 0.0212(5) Uani 1 1 d .
H7 H 0.1456 0.2771 0.4913 0.025 Uiso 1 1 calc R
C8 C 0.22971(16) 0.2551(2) 0.3399(3) 0.0267(6) Uani 1 1 d .
H8 H 0.2375 0.1906 0.3405 0.032 Uiso 1 1 calc R
C9 C 0.26748(14) 0.3199(2) 0.2544(3) 0.0269(6) Uani 1 1 d .
H9 H 0.3050 0.3061 0.1879 0.032 Uiso 1 1 calc R
C10 C 0.24009(13) 0.40857(19) 0.2845(3) 0.0229(6) Uani 1 1 d .
H10 H 0.2558 0.4644 0.2422 0.027 Uiso 1 1 calc R
C11 C -0.00649(14) 0.24905(18) 0.2646(3) 0.0198(5) Uani 1 1 d .
C12 C 0.17507(14) 0.51492(18) 0.6393(3) 0.0223(6) Uani 1 1 d .
C13 C 0.24412(18) 0.4789(2) 0.6818(3) 0.0329(7) Uani 1 1 d .
H13 H 0.2684 0.4376 0.6194 0.039 Uiso 1 1 calc R
C14 C 0.2777(2) 0.5026(2) 0.8142(4) 0.0442(9) Uani 1 1 d .
H14 H 0.3245 0.4773 0.8423 0.053 Uiso 1 1 calc R
C15 C 0.2433(2) 0.5624(3) 0.9044(3) 0.0480(10) Uani 1 1 d .
H15 H 0.2665 0.5785 0.9949 0.058 Uiso 1 1 calc R
C16 C 0.1751(2) 0.5997(2) 0.8648(3) 0.0455(9) Uani 1 1 d .
H16 H 0.1516 0.6416 0.9275 0.055 Uiso 1 1 calc R
C17 C 0.14103(17) 0.5756(2) 0.7321(3) 0.0340(7) Uani 1 1 d .
H17 H 0.0940 0.6009 0.7051 0.041 Uiso 1 1 calc R
C18 C 0.13631(14) 0.58612(18) 0.3569(3) 0.0201(5) Uani 1 1 d .
C19 C 0.20165(15) 0.63716(19) 0.3585(3) 0.0241(6) Uani 1 1 d .
H19 H 0.2432 0.6174 0.4163 0.029 Uiso 1 1 calc R
C20 C 0.20648(17) 0.7168(2) 0.2761(3) 0.0294(6) Uani 1 1 d .
H20 H 0.2512 0.7512 0.2776 0.035 Uiso 1 1 calc R
C21 C 0.14601(19) 0.7457(2) 0.1919(3) 0.0345(7) Uani 1 1 d .
H21 H 0.1493 0.8001 0.1359 0.041 Uiso 1 1 calc R
C22 C 0.08106(18) 0.6961(2) 0.1887(3) 0.0332(7) Uani 1 1 d .
H22 H 0.0397 0.7163 0.1307 0.040 Uiso 1 1 calc R
C23 C 0.07608(16) 0.6165(2) 0.2705(3) 0.0264(6) Uani 1 1 d .
H23 H 0.0312 0.5824 0.2676 0.032 Uiso 1 1 calc R
C24 C -0.07935(18) 0.1197(2) 0.3438(4) 0.0411(8) Uani 1 1 d .
H24A H -0.0671 0.1266 0.4475 0.062 Uiso 1 1 calc R
H24B H -0.0846 0.0544 0.3201 0.062 Uiso 1 1 calc R
H24C H -0.1261 0.1514 0.3200 0.062 Uiso 1 1 calc R
C1S C 0.0000 0.8625(4) 0.5000 0.0666(19) Uani 1 2 d S
H1S H -0.0088 0.9001 0.5885 0.080 Uiso 0.50 1 d PR
Cl1S Cl 0.05505(10) 0.93185(15) 0.3962(2) 0.0554(4) Uani 0.50 1 d P
Cl2S Cl 0.06428(11) 0.76758(18) 0.5668(2) 0.0558(4) Uani 0.50 1 d P
Cl3S Cl -0.07796(10) 0.82782(18) 0.4514(2) 0.0558(4) Uani 0.50 1 d P
Cl1A Cl 0.00403(13) 0.94796(9) 1.03522(13) 0.0359(4) Uani 0.50 1 d P
O1A O -0.0346(3) 1.0240(3) 0.9695(6) 0.0512(13) Uani 0.50 1 d P
O3A O -0.0394(5) 0.8731(4) 1.0432(11) 0.090(3) Uani 0.50 1 d P
O2A O 0.0688(4) 0.9272(8) 0.9491(8) 0.102(3) Uani 0.50 1 d P
O4A O 0.0313(3) 0.9749(4) 1.1762(5) 0.0504(13) Uani 0.50 1 d P

loop_
_atom_site_aniso_label
_atom_site_aniso_U_11
_atom_site_aniso_U_22
_atom_site_aniso_U_33
_atom_site_aniso_U_23
_atom_site_aniso_U_13
_atom_site_aniso_U_12
Ag 0.01503(13) 0.01653(13) 0.02412(14) 0.000 0.00465(10) 0.000
Fe 0.01726(18) 0.0264(2) 0.01465(18) -0.00081(15) 0.00013(14) -0.00482(16)
P 0.0153(3) 0.0193(3) 0.0182(3) -0.0016(3) 0.0030(3) -0.0018(3)
O 0.0224(10) 0.0327(11) 0.0321(11) -0.0158(9) 0.0067(8) -0.0052(8)
N 0.0238(12) 0.0218(12) 0.0342(13) -0.0004(10) 0.0065(10) -0.0026(9)
C1 0.0191(13) 0.0259(14) 0.0158(12) -0.0010(10) -0.0032(10) -0.0037(11)
C2 0.0266(15) 0.0423(18) 0.0224(14) -0.0157(13) 0.0028(12) -0.0069(13)
C3 0.0319(17) 0.086(3) 0.0144(14) -0.0091(15) 0.0038(12) -0.0250(18)
C4 0.0435(19) 0.065(2) 0.0218(15) 0.0203(16) -0.0148(14) -0.0306(18)
C5 0.0263(14) 0.0294(15) 0.0280(15) 0.0096(12) -0.0129(12) -0.0073(12)
C6 0.0131(11) 0.0249(13) 0.0173(12) -0.0032(9) -0.0008(10) -0.0007(9)
C7 0.0211(13) 0.0271(14) 0.0152(12) -0.0029(10) -0.0012(10) 0.0010(11)
C8 0.0293(15) 0.0268(15) 0.0239(14) -0.0051(12) -0.0018(12) 0.0075(12)
C9 0.0156(12) 0.0400(17) 0.0252(14) -0.0076(13) 0.0022(10) 0.0025(12)
C10 0.0154(11) 0.0322(16) 0.0212(13) -0.0047(10) 0.0031(10) -0.0061(10)
C11 0.0168(12) 0.0241(14) 0.0184(12) -0.0016(10) -0.0036(10) -0.0007(10)
C12 0.0270(14) 0.0223(13) 0.0177(13) 0.0013(10) 0.0023(11) -0.0103(11)
C13 0.0420(18) 0.0234(15) 0.0327(16) 0.0038(13) -0.0062(13) -0.0042(14)
C14 0.058(2) 0.0301(18) 0.043(2) 0.0105(15) -0.0245(17) -0.0185(17)
C15 0.072(3) 0.050(2) 0.0219(16) 0.0084(14) -0.0090(16) -0.037(2)
C16 0.066(2) 0.048(2) 0.0242(16) -0.0133(14) 0.0214(16) -0.0313(18)
C17 0.0332(16) 0.0435(18) 0.0259(15) -0.0101(13) 0.0119(12) -0.0158(14)
C18 0.0216(13) 0.0214(13) 0.0176(12) -0.0034(10) 0.0068(10) 0.0006(11)
C19 0.0238(14) 0.0268(15) 0.0217(13) 0.0001(11) 0.0019(11) -0.0036(12)
C20 0.0385(17) 0.0282(15) 0.0221(14) -0.0009(11) 0.0085(12) -0.0089(13)
C21 0.055(2) 0.0275(15) 0.0214(14) 0.0025(11) 0.0100(14) -0.0003(14)
C22 0.0414(18) 0.0347(17) 0.0234(15) 0.0015(12) 0.0000(13) 0.0091(14)
C23 0.0240(14) 0.0278(15) 0.0274(14) -0.0018(12) 0.0017(11) 0.0017(12)
C24 0.0335(18) 0.0331(18) 0.057(2) 0.0096(16) 0.0103(16) -0.0071(15)
C1S 0.069(4) 0.038(3) 0.097(5) 0.000 0.053(4) 0.000
Cl1S 0.0616(10) 0.0385(8) 0.0675(11) 0.0047(11) 0.0199(9) -0.0047(10)
Cl2S 0.0347(6) 0.0795(12) 0.0531(7) 0.0144(7) -0.0025(5) 0.0042(6)
Cl3S 0.0347(6) 0.0795(12) 0.0531(7) 0.0144(7) -0.0025(5) 0.0042(6)
Cl1A 0.0562(9) 0.0231(8) 0.0278(11) -0.0015(5) -0.0089(11) 0.0097(8)
O1A 0.065(3) 0.031(3) 0.057(3) 0.023(2) 0.002(3) 0.017(2)
O3A 0.124(8) 0.028(3) 0.114(7) 0.019(4) -0.064(6) -0.027(4)
O2A 0.079(5) 0.176(9) 0.049(4) -0.020(7) -0.001(4) 0.066(7)
O4A 0.059(3) 0.056(3) 0.035(3) -0.015(2) -0.017(2) 0.005(3)

loop_
_atom_type_symbol
_atom_type_description
_atom_type_scat_dispersion_real
_atom_type_scat_dispersion_imag
_atom_type_scat_source
C C 0.0033 0.0016 'International Tables Vol C Tables 4.2.6.8 and 6.1.1.4'
H H 0.0000 0.0000 'International Tables Vol C Tables 4.2.6.8 and 6.1.1.4'
N N 0.0061 0.0033 'International Tables Vol C Tables 4.2.6.8 and 6.1.1.4'
O O 0.0106 0.0060 'International Tables Vol C Tables 4.2.6.8 and 6.1.1.4'
P P 0.1023 0.0942 'International Tables Vol C Tables 4.2.6.8 and 6.1.1.4'
Cl Cl 0.1484 0.1585 'International Tables Vol C Tables 4.2.6.8 and 6.1.1.4'
Fe Fe 0.3463 0.8444 'International Tables Vol C Tables 4.2.6.8 and 6.1.1.4'
Ag Ag -0.8971 1.1015 'International Tables Vol C Tables 4.2.6.8 and 6.1.1.4'

loop_
_geom_angle_atom_site_label_1
_geom_angle_atom_site_label_2
_geom_angle_atom_site_label_3
_geom_angle
_geom_angle_site_symmetry_1
_geom_angle_site_symmetry_3
P Ag P 142.99(3) 2_556 .
P Ag O 93.16(5) 2_556 .
P Ag O 115.50(4) . .
P Ag O 115.50(4) 2_556 2_556
P Ag O 93.16(5) . 2_556
O Ag O 80.19(10) . 2_556
C7 Fe C6 41.29(11) . .
C7 Fe C1 108.16(10) . .
C6 Fe C1 123.07(10) . .
C7 Fe C5 125.25(11) . .
C6 Fe C5 108.57(11) . .
C1 Fe C5 40.94(11) . .
C7 Fe C8 40.84(10) . .
C6 Fe C8 69.04(11) . .
C1 Fe C8 123.75(12) . .
C5 Fe C8 161.37(11) . .
C7 Fe C3 156.42(14) . .
C6 Fe C3 160.29(13) . .
C1 Fe C3 68.20(11) . .
C5 Fe C3 68.28(14) . .
C8 Fe C3 120.34(14) . .
C7 Fe C2 121.72(12) . .
C6 Fe C2 158.61(11) . .
C1 Fe C2 40.94(11) . .
C5 Fe C2 68.71(12) . .
C8 Fe C2 106.40(13) . .
C3 Fe C2 40.18(13) . .
C7 Fe C10 69.16(11) . .
C6 Fe C10 41.30(9) . .
C1 Fe C10 159.18(11) . .
C5 Fe C10 122.65(11) . .
C8 Fe C10 68.57(12) . .
C3 Fe C10 122.70(11) . .
C2 Fe C10 158.28(10) . .
C7 Fe C9 68.59(11) . .
C6 Fe C9 68.74(10) . .
C1 Fe C9 159.51(12) . .
C5 Fe C9 157.27(12) . .
C8 Fe C9 40.61(12) . .
C3 Fe C9 106.23(12) . .
C2 Fe C9 122.22(12) . .
C10 Fe C9 40.39(11) . .
C7 Fe C4 162.16(14) . .
C6 Fe C4 124.76(14) . .
C1 Fe C4 68.34(11) . .
C5 Fe C4 40.71(12) . .
C8 Fe C4 155.81(13) . .
C3 Fe C4 40.22(15) . .
C2 Fe C4 67.92(14) . .
C10 Fe C4 107.52(12) . .
C9 Fe C4 120.98(12) . .
C6 P C18 105.04(12) . .
C6 P C12 104.07(12) . .
C18 P C12 103.40(12) . .
C6 P Ag 113.06(8) . .
C18 P Ag 116.03(9) . .
C12 P Ag 113.97(8) . .
C11 O Ag 133.18(17) . .
C11 N C24 121.2(2) . .
C11 N H1N 123.3 . .
C24 N H1N 114.9 . .
C5 C1 C2 107.7(2) . .
C5 C1 C11 123.5(2) . .
C2 C1 C11 128.8(3) . .
C5 C1 Fe 69.57(15) . .
C2 C1 Fe 69.68(15) . .
C11 C1 Fe 128.66(18) . .
C3 C2 C1 107.8(3) . .
C3 C2 Fe 69.83(17) . .
C1 C2 Fe 69.37(15) . .
C3 C2 H2 126.1 . .
C1 C2 H2 126.1 . .
Fe C2 H2 126.3 . .
C2 C3 C4 108.9(3) . .
C2 C3 Fe 69.99(16) . .
C4 C3 Fe 70.19(18) . .
C2 C3 H3 125.5 . .
C4 C3 H3 125.5 . .
Fe C3 H3 125.9 . .
C3 C4 C5 108.1(3) . .
C3 C4 Fe 69.59(19) . .
C5 C4 Fe 69.30(16) . .
C3 C4 H4 125.9 . .
C5 C4 H4 125.9 . .
Fe C4 H4 126.8 . .
C4 C5 C1 107.4(3) . .
C4 C5 Fe 69.99(17) . .
C1 C5 Fe 69.50(15) . .
C4 C5 H5 126.3 . .
C1 C5 H5 126.3 . .
Fe C5 H5 125.8 . .
C7 C6 C10 107.4(2) . .
C7 C6 P 122.42(18) . .
C10 C6 P 130.1(2) . .
C7 C6 Fe 69.25(14) . .
C10 C6 Fe 69.90(14) . .
P C6 Fe 124.02(13) . .
C8 C7 C6 108.1(2) . .
C8 C7 Fe 70.12(15) . .
C6 C7 Fe 69.46(15) . .
C8 C7 H7 125.9 . .
C6 C7 H7 125.9 . .
Fe C7 H7 126.1 . .
C9 C8 C7 108.0(3) . .
C9 C8 Fe 69.96(16) . .
C7 C8 Fe 69.04(16) . .
C9 C8 H8 126.0 . .
C7 C8 H8 126.0 . .
Fe C8 H8 126.6 . .
C10 C9 C8 108.7(2) . .
C10 C9 Fe 69.66(15) . .
C8 C9 Fe 69.43(16) . .
C10 C9 H9 125.6 . .
C8 C9 H9 125.6 . .
Fe C9 H9 126.8 . .
C9 C10 C6 107.8(2) . .
C9 C10 Fe 69.95(15) . .
C6 C10 Fe 68.80(14) . .
C9 C10 H10 126.1 . .
C6 C10 H10 126.1 . .
Fe C10 H10 126.7 . .
O C11 N 122.0(2) . .
O C11 C1 121.9(2) . .
N C11 C1 116.0(2) . .
C17 C12 C13 118.4(3) . .
C17 C12 P 118.2(2) . .
C13 C12 P 123.3(2) . .
C14 C13 C12 120.7(3) . .
C14 C13 H13 119.6 . .
C12 C13 H13 119.6 . .
C15 C14 C13 120.1(4) . .
C15 C14 H14 120.0 . .
C13 C14 H14 120.0 . .
C14 C15 C16 120.5(3) . .
C14 C15 H15 119.7 . .
C16 C15 H15 119.7 . .
C15 C16 C17 119.6(3) . .
C15 C16 H16 120.2 . .
C17 C16 H16 120.2 . .
C12 C17 C16 120.7(3) . .
C12 C17 H17 119.7 . .
C16 C17 H17 119.7 . .
C19 C18 C23 118.5(2) . .
C19 C18 P 122.1(2) . .
C23 C18 P 119.3(2) . .
C20 C19 C18 120.5(3) . .
C20 C19 H19 119.7 . .
C18 C19 H19 119.7 . .
C21 C20 C19 119.8(3) . .
C21 C20 H20 120.1 . .
C19 C20 H20 120.1 . .
C22 C21 C20 120.5(3) . .
C22 C21 H21 119.7 . .
C20 C21 H21 119.7 . .
C21 C22 C23 119.9(3) . .
C21 C22 H22 120.1 . .
C23 C22 H22 120.1 . .
C22 C23 C18 120.8(3) . .
C22 C23 H23 119.6 . .
C18 C23 H23 119.6 . .
N C24 H24A 109.5 . .
N C24 H24B 109.5 . .
H24A C24 H24B 109.5 . .
N C24 H24C 109.5 . .
H24A C24 H24C 109.5 . .
H24B C24 H24C 109.5 . .
Cl3S C1S Cl1S 124.39(14) . .
Cl3S C1S Cl2S 113.3(3) . .
Cl1S C1S Cl2S 104.47(10) . .
Cl3S C1S H1S 104.3 . .
Cl1S C1S H1S 104.0 . .
Cl2S C1S H1S 104.3 . .
O3A Cl1A O4A 110.8(5) . .
O3A Cl1A O1A 112.0(4) . .
O4A Cl1A O1A 108.6(3) . .
O3A Cl1A O2A 109.8(7) . .
O4A Cl1A O2A 107.1(4) . .
O1A Cl1A O2A 108.4(5) . .

loop_
_geom_bond_atom_site_label_1
_geom_bond_atom_site_label_2
_geom_bond_distance
_geom_bond_site_symmetry_2
Ag P 2.4256(6) 2_556
Ag P 2.4256(6) .
Ag O 2.4681(19) .
Ag O 2.4681(19) 2_556
Fe C7 2.028(3) .
Fe C6 2.031(2) .
Fe C1 2.041(3) .
Fe C5 2.042(3) .
Fe C8 2.043(3) .
Fe C3 2.043(3) .
Fe C2 2.045(3) .
Fe C10 2.046(2) .
Fe C9 2.050(3) .
Fe C4 2.051(3) .
P C6 1.793(3) .
P C18 1.826(3) .
P C12 1.829(3) .
O C11 1.231(3) .
N C11 1.337(4) .
N C24 1.446(4) .
N H1N 0.8602 .
C1 C5 1.428(4) .
C1 C2 1.429(4) .
C1 C11 1.481(3) .
C2 C3 1.405(4) .
C2 H2 0.9500 .
C3 C4 1.408(5) .
C3 H3 0.9500 .
C4 C5 1.424(4) .
C4 H4 0.9500 .
C5 H5 0.9500 .
C6 C7 1.431(4) .
C6 C10 1.438(3) .
C7 C8 1.420(4) .
C7 H7 0.9500 .
C8 C9 1.420(4) .
C8 H8 0.9500 .
C9 C10 1.414(4) .
C9 H9 0.9500 .
C10 H10 0.9500 .
C12 C17 1.389(4) .
C12 C13 1.396(4) .
C13 C14 1.388(4) .
C13 H13 0.9500 .
C14 C15 1.368(5) .
C14 H14 0.9500 .
C15 C16 1.382(6) .
C15 H15 0.9500 .
C16 C17 1.396(4) .
C16 H16 0.9500 .
C17 H17 0.9500 .
C18 C19 1.394(4) .
C18 C23 1.397(4) .
C19 C20 1.392(4) .
C19 H19 0.9500 .
C20 C21 1.382(4) .
C20 H20 0.9500 .
C21 C22 1.376(5) .
C21 H21 0.9500 .
C22 C23 1.388(4) .
C22 H22 0.9500 .
C23 H23 0.9500 .
C24 H24A 0.9800 .
C24 H24B 0.9800 .
C24 H24C 0.9800 .
C1S Cl3S 1.547(3) .
C1S Cl1S 1.729(4) .
C1S Cl2S 1.895(5) .
C1S H1S 1.0000 .
Cl1A O3A 1.347(7) .
Cl1A O4A 1.429(5) .
Cl1A O1A 1.433(4) .
Cl1A O2A 1.468(7) .
